data_7222088
loop_
_publ_author_name
'Khorasani, S.'
'Botes, D. S.'
'Fernandes, M. A.'
'Levendis, D. C.'

_publ_section_title
;
 A single-crystal-to-single-crystal Diels--Alder reaction with mixed
 topochemical and topotactic behaviour
;
_journal_issue 46
_journal_name_full CrystEngComm
_journal_page_first 8933
_journal_paper_doi 10.1039/C5CE01301A
_journal_volume 17
_journal_year 2015
_chemical_formula_moiety '0.294(C28 H19 Br N2 O4 S2), 0.706(C14 H10 N2 O4 S2), 0.706(C14 H9 Br)'
_chemical_formula_sum 'C28 H19 Br N2 O4 S2'
_chemical_formula_weight 591.48
_space_group_crystal_system monoclinic
_space_group_IT_number 4
_space_group_name_Hall 'P 2yb'
_space_group_name_H-M_alt 'P 1 21 1'
_symmetry_space_group_name_Hall 'P 2yb'
_symmetry_space_group_name_H-M 'P 1 21 1'
_atom_sites_solution_hydrogens geom
_audit_creation_method SHELXL-2014/7
_audit_update_record
;
2015-08-07 deposited with the CCDC.
2015-08-20 downloaded from the CCDC.
;
_cell_angle_alpha 90
_cell_angle_beta 108.297(2)
_cell_angle_gamma 90
_cell_formula_units_Z 4
_cell_length_a 12.8617(8)
_cell_length_b 13.7077(8)
_cell_length_c 14.5846(9)
_cell_measurement_reflns_used 9855
_cell_measurement_temperature 173(2)
_cell_measurement_theta_max 27.75
_cell_measurement_theta_min 2.94
_cell_volume 2441.3(3)
_computing_cell_refinement 'Bruker SAINT'
_computing_data_collection 'Bruker APEX2'
_computing_data_reduction 'Bruker SAINT'
_computing_molecular_graphics 'Bruker SHELXTL'
_computing_publication_material 'Bruker SHELXTL'
_computing_structure_refinement 'SHELXL-2014/7 (Sheldrick, 2014)'
_computing_structure_solution 'SHELXS-97 (Sheldrick 2008)'
_diffrn_ambient_temperature 173(2)
_diffrn_measured_fraction_theta_full 0.998
_diffrn_measured_fraction_theta_max 0.998
_diffrn_measurement_device_type 'Bruker APEX-II CCD'
_diffrn_measurement_method '\f and \w scans'
_diffrn_radiation_type MoK\a
_diffrn_radiation_wavelength 0.71073
_diffrn_reflns_av_R_equivalents 0.0829
_diffrn_reflns_av_unetI/netI 0.0455
_diffrn_reflns_laue_measured_fraction_full 0.998
_diffrn_reflns_laue_measured_fraction_max 0.998
_diffrn_reflns_limit_h_max 15
_diffrn_reflns_limit_h_min -15
_diffrn_reflns_limit_k_max 16
_diffrn_reflns_limit_k_min -16
_diffrn_reflns_limit_l_max 17
_diffrn_reflns_limit_l_min -17
_diffrn_reflns_number 61508
_diffrn_reflns_point_group_measured_fraction_full 0.999
_diffrn_reflns_point_group_measured_fraction_max 0.999
_diffrn_reflns_theta_full 24.999
_diffrn_reflns_theta_max 24.999
_diffrn_reflns_theta_min 2.891
_exptl_absorpt_coefficient_mu 1.895
_exptl_absorpt_correction_T_max 0.8994
_exptl_absorpt_correction_T_min 0.6806
_exptl_absorpt_correction_type integration
_exptl_absorpt_process_details 'Face indexed absorption corrections carried out with XPREP'
_exptl_crystal_colour yellow
_exptl_crystal_density_diffrn 1.609
_exptl_crystal_description plate
_exptl_crystal_F_000 1200
_exptl_crystal_recrystallization_method 'Thermal solid-state reaction from CT crystal'
_exptl_crystal_size_max 0.470
_exptl_crystal_size_mid 0.200
_exptl_crystal_size_min 0.070
_refine_diff_density_max 0.681
_refine_diff_density_min -1.211
_refine_diff_density_rms 0.101
_refine_ls_abs_structure_details
;
 Flack x determined using 2413 quotients [(I+)-(I-)]/[(I+)+(I-)]
 (Parsons, Flack and Wagner, Acta Cryst. B69 (2013) 249-259).
;
_refine_ls_abs_structure_Flack 0.511(7)
_refine_ls_extinction_method none
_refine_ls_goodness_of_fit_ref 1.062
_refine_ls_hydrogen_treatment constr
_refine_ls_matrix_type full
_refine_ls_number_parameters 1099
_refine_ls_number_reflns 8587
_refine_ls_number_restraints 915
_refine_ls_restrained_S_all 1.021
_refine_ls_R_factor_all 0.1057
_refine_ls_R_factor_gt 0.0696
_refine_ls_shift/su_max 0.017
_refine_ls_shift/su_mean 0.002
_refine_ls_structure_factor_coef Fsqd
_refine_ls_weighting_details 'w=1/[\s^2^(Fo^2^)+(0.0565P)^2^+13.9113P] where P=(Fo^2^+2Fc^2^)/3'
_refine_ls_weighting_scheme calc
_refine_ls_wR_factor_gt 0.1632
_refine_ls_wR_factor_ref 0.1880
_reflns_Friedel_coverage 0.912
_reflns_friedel_fraction_full 0.999
_reflns_friedel_fraction_max 0.999
_reflns_number_gt 6176
_reflns_number_total 8587
_reflns_threshold_expression 'I > 2\s(I)'
_cod_data_source_file c5ce01301a1.cif
_cod_data_source_block 19days_reaction_p21_refine
_cod_depositor_comments 'Adding full bibliography for 7222085--7222099.cif.'
_cod_database_code 7222088
_shelx_shelxl_version_number 2014/7
_shelx_space_group_comment
;
The symmetry employed for this shelxl refinement is uniquely defined
by the following loop, which should always be used as a source of
symmetry information in preference to the above space-group names.
They are only intended as comments.
;
_shelx_estimated_absorpt_t_min 0.470
_shelx_estimated_absorpt_t_max 0.879

loop_
_space_group_symop_operation_xyz
'x, y, z'
'-x, y+1/2, -z'

loop_
_atom_site_label
_atom_site_type_symbol
_atom_site_fract_x
_atom_site_fract_y
_atom_site_fract_z
_atom_site_U_iso_or_equiv
_atom_site_adp_type
_atom_site_occupancy
_atom_site_site_symmetry_order
_atom_site_calc_flag
_atom_site_refinement_flags_posn
_atom_site_refinement_flags_adp
_atom_site_refinement_flags_occupancy
_atom_site_disorder_assembly
_atom_site_disorder_group
C1A C -0.071(2) 0.5856(16) -0.2130(15) 0.036(6) Uani 0.728(8) 1 d . . P A 1
C2A C -0.049(2) 0.5797(18) -0.1022(17) 0.038(6) Uani 0.728(8) 1 d . . P A 1
C3A C 0.057(2) 0.5752(18) -0.0674(17) 0.038(5) Uani 0.728(8) 1 d . . P A 1
C4A C 0.110(2) 0.5791(18) -0.1502(16) 0.038(6) Uani 0.728(8) 1 d . . P A 1
C5A C -0.1208(18) 0.5803(18) 0.1411(16) 0.031(5) Uani 0.728(8) 1 d . . P A 1
C6A C -0.0687(18) 0.5775(16) 0.0652(16) 0.025(5) Uani 0.728(8) 1 d . . P A 1
C7A C 0.0407(15) 0.5762(14) 0.1062(14) 0.017(4) Uani 0.728(8) 1 d . . P A 1
C8A C 0.0683(17) 0.5791(17) 0.2110(17) 0.030(5) Uani 0.728(8) 1 d . . P A 1
C12A C -0.041(2) 0.5842(18) 0.3278(18) 0.045(6) Uani 0.728(8) 1 d D . P A 1
H12A H 0.0269 0.5578 0.3743 0.054 Uiso 0.728(8) 1 calc R U P A 1
H12B H -0.1026 0.5426 0.3308 0.054 Uiso 0.728(8) 1 calc R U P A 1
C13A C -0.059(2) 0.689(2) 0.3584(18) 0.054(7) Uani 0.728(8) 1 d D . P A 1
H13A H -0.0074 0.7369 0.3550 0.064 Uiso 0.728(8) 1 calc R U P A 1
C14A C -0.137(3) 0.716(2) 0.387(2) 0.076(9) Uani 0.728(8) 1 d D U P A 1
H14A H -0.1907 0.6710 0.3917 0.092 Uiso 0.728(8) 1 calc R U P A 1
H14B H -0.1413 0.7827 0.4044 0.092 Uiso 0.728(8) 1 calc R U P A 1
N1A N 0.0272(18) 0.5811(15) -0.2260(15) 0.043(5) Uani 0.728(8) 1 d . . P A 1
N2A N -0.0319(16) 0.5792(16) 0.2317(13) 0.035(5) Uani 0.728(8) 1 d . . P A 1
O1A O -0.1649(14) 0.5919(15) -0.2710(11) 0.040(4) Uani 0.728(8) 1 d . . P A 1
O2A O 0.2060(13) 0.5713(15) -0.1391(12) 0.045(5) Uani 0.728(8) 1 d . . P A 1
O3A O -0.2154(15) 0.5815(15) 0.1344(12) 0.038(4) Uani 0.728(8) 1 d . . P A 1
O4A O 0.1547(14) 0.5817(15) 0.2681(12) 0.039(4) Uani 0.728(8) 1 d . . P A 1
S1A S -0.1521(5) 0.5739(8) -0.0534(5) 0.0305(15) Uani 0.728(8) 1 d . . P A 1
S2A S 0.1455(5) 0.5697(7) 0.0522(4) 0.0254(15) Uani 0.728(8) 1 d . . P A 1
C9A C 0.046(2) 0.5791(15) -0.3230(15) 0.042(6) Uani 0.728(8) 1 d D U P A 1
H9A H 0.1235 0.5960 -0.3146 0.050 Uiso 0.728(8) 1 calc R U P A 1
H9B H -0.0008 0.6285 -0.3659 0.050 Uiso 0.728(8) 1 calc R U P A 1
C10A C 0.021(2) 0.4774(15) -0.3706(16) 0.052(7) Uani 0.728(8) 1 d D . P A 1
H10A H 0.0709 0.4271 -0.3412 0.062 Uiso 0.728(8) 1 calc R U P A 1
C11A C -0.057(2) 0.453(2) -0.4422(17) 0.059(7) Uani 0.728(8) 1 d D . P A 1
H11A H -0.1099 0.4993 -0.4751 0.071 Uiso 0.728(8) 1 calc R U P A 1
H11B H -0.0626 0.3869 -0.4640 0.071 Uiso 0.728(8) 1 calc R U P A 1
C15A C 0.1300(13) 0.8218(17) -0.0488(13) 0.022(4) Uani 0.728(8) 1 d . U P A 1
C16A C 0.0778(14) 0.8263(16) -0.1491(13) 0.022(4) Uani 0.728(8) 1 d . U P A 1
C17A C 0.1364(19) 0.8295(17) -0.2191(15) 0.036(5) Uani 0.728(8) 1 d . . P A 1
H17A H 0.2141 0.8261 -0.1976 0.043 Uiso 0.728(8) 1 calc R U P A 1
C18A C 0.0813(19) 0.8373(18) -0.3164(17) 0.043(6) Uani 0.728(8) 1 d . . P A 1
H18A H 0.1202 0.8415 -0.3620 0.051 Uiso 0.728(8) 1 calc R U P A 1
C19A C -0.036(2) 0.8389(18) -0.3474(16) 0.044(6) Uani 0.728(8) 1 d . . P A 1
H19A H -0.0745 0.8435 -0.4145 0.053 Uiso 0.728(8) 1 calc R U P A 1
C20A C -0.097(2) 0.8338(17) -0.2808(17) 0.041(6) Uani 0.728(8) 1 d . . P A 1
H20A H -0.1750 0.8355 -0.3022 0.049 Uiso 0.728(8) 1 calc R U P A 1
C21A C -0.0366(17) 0.8261(18) -0.1812(15) 0.033(5) Uani 0.728(8) 1 d . . P A 1
C22A C -0.0966(16) 0.8286(18) -0.1181(15) 0.033(5) Uani 0.728(8) 1 d . . P A 1
H22A H -0.1741 0.8341 -0.1428 0.039 Uiso 0.728(8) 1 calc R U P A 1
C23A C -0.0444(14) 0.8230(18) -0.0151(12) 0.023(4) Uani 0.728(8) 1 d . . P A 1
C24A C -0.1054(17) 0.8242(17) 0.0476(15) 0.029(4) Uani 0.728(8) 1 d . . P A 1
H24A H -0.1831 0.8230 0.0236 0.035 Uiso 0.728(8) 1 calc R U P A 1
C25A C -0.054(2) 0.8272(19) 0.1420(17) 0.038(5) Uani 0.728(8) 1 d . . P A 1
H25A H -0.0962 0.8296 0.1848 0.046 Uiso 0.728(8) 1 calc R U P A 1
C26A C 0.058(2) 0.8270(18) 0.1801(17) 0.036(5) Uani 0.728(8) 1 d . . P A 1
H26A H 0.0915 0.8305 0.2480 0.043 Uiso 0.728(8) 1 calc R U P A 1
C27A C 0.1226(15) 0.8215(16) 0.1181(14) 0.026(4) Uani 0.728(8) 1 d . . P A 1
H27A H 0.2000 0.8166 0.1442 0.032 Uiso 0.728(8) 1 calc R U P A 1
C28A C 0.0733(15) 0.8234(16) 0.0202(12) 0.021(4) Uani 0.728(8) 1 d . . P A 1
Br1A Br 0.2857(2) 0.8222(6) -0.00338(16) 0.0358(10) Uani 0.728(8) 1 d . . P A 1
C1B C -0.0719(10) 0.6292(15) -0.2175(11) 0.073(6) Uani 0.272(8) 1 d DG U P A 2
C2B C -0.0527(7) 0.6630(12) -0.1125(11) 0.062(5) Uani 0.272(8) 1 d DG U P A 2
C3B C 0.0803(7) 0.6563(9) -0.0657(8) 0.061(5) Uani 0.272(8) 1 d DG U P A 2
C4B C 0.1140(11) 0.6010(10) -0.1482(9) 0.072(7) Uani 0.272(8) 1 d DG U P A 2
C5B C -0.1229(15) 0.6032(19) 0.1383(17) 0.078(8) Uani 0.272(8) 1 d DG U P A 2
C6B C -0.0689(12) 0.5895(15) 0.0609(15) 0.074(7) Uani 0.272(8) 1 d DG U P A 2
C7B C 0.0373(12) 0.5905(12) 0.1021(12) 0.071(7) Uani 0.272(8) 1 d DG U P A 2
C8B C 0.0611(15) 0.5998(16) 0.2086(12) 0.076(8) Uani 0.272(8) 1 d DG U P A 2
C15B C 0.1267(5) 0.7559(8) -0.0461(7) 0.050(4) Uani 0.272(8) 1 d DG U P A 2
C16B C 0.0863(8) 0.8131(10) -0.1401(8) 0.052(6) Uani 0.272(8) 1 d DG U P A 2
C17B C 0.1477(11) 0.8478(11) -0.1946(7) 0.056(7) Uani 0.272(8) 1 d DG U P A 2
H17B H 0.2251 0.8413 -0.1734 0.068 Uiso 0.272(8) 1 calc R U P A 2
C18B C 0.0933(15) 0.8926(15) -0.2819(9) 0.063(8) Uani 0.272(8) 1 d DG U P A 2
H18B H 0.1363 0.9240 -0.3156 0.076 Uiso 0.272(8) 1 calc R U P A 2
C19B C -0.0233(15) 0.8947(17) -0.3246(11) 0.062(8) Uani 0.272(8) 1 d DG U P A 2
H19B H -0.0578 0.9181 -0.3882 0.074 Uiso 0.272(8) 1 calc R U P A 2
C20B C -0.0826(11) 0.8598(16) -0.2662(12) 0.058(8) Uani 0.272(8) 1 d DG U P A 2
H20B H -0.1603 0.8630 -0.2878 0.070 Uiso 0.272(8) 1 calc R U P A 2
C21B C -0.0271(8) 0.8199(13) -0.1751(10) 0.053(6) Uani 0.272(8) 1 d DG U P A 2
C22B C -0.0856(5) 0.7669(13) -0.1144(12) 0.055(5) Uani 0.272(8) 1 d DG U P A 2
H22B H -0.1669 0.7749 -0.1411 0.066 Uiso 0.272(8) 1 calc R U P A 2
C23B C -0.0405(6) 0.8051(12) -0.0091(12) 0.052(6) Uani 0.272(8) 1 d DG U P A 2
C24B C -0.0989(9) 0.8370(15) 0.0514(16) 0.057(8) Uani 0.272(8) 1 d DG U P A 2
H24B H -0.1759 0.8429 0.0229 0.068 Uiso 0.272(8) 1 calc R U P A 2
C25B C -0.0575(13) 0.8607(17) 0.1472(16) 0.059(8) Uani 0.272(8) 1 d DG U P A 2
H25B H -0.1006 0.8772 0.1873 0.070 Uiso 0.272(8) 1 calc R U P A 2
C26B C 0.0661(13) 0.8571(15) 0.1805(12) 0.055(8) Uani 0.272(8) 1 d DG U P A 2
H26B H 0.1035 0.8713 0.2464 0.066 Uiso 0.272(8) 1 calc R U P A 2
C27B C 0.1260(10) 0.8353(11) 0.1239(10) 0.051(8) Uani 0.272(8) 1 d DG U P A 2
H27B H 0.2032 0.8431 0.1483 0.061 Uiso 0.272(8) 1 calc R U P A 2
C28B C 0.0784(6) 0.8010(9) 0.0286(9) 0.050(6) Uani 0.272(8) 1 d DG U P A 2
O1B O -0.1679(11) 0.6265(18) -0.2693(14) 0.073(12) Uani 0.272(8) 1 d DG U P A 2
O2B O 0.2052(12) 0.5789(9) -0.1376(10) 0.081(14) Uani 0.272(8) 1 d DG U P A 2
O3B O -0.2218(15) 0.610(2) 0.128(2) 0.081(12) Uani 0.272(8) 1 d DG U P A 2
O4B O 0.1469(17) 0.6018(17) 0.2701(11) 0.077(13) Uani 0.272(8) 1 d DG U P A 2
S1B S -0.1434(10) 0.5845(15) -0.0628(16) 0.077(6) Uani 0.272(8) 1 d DG U P A 2
S2B S 0.1365(11) 0.5788(8) 0.0447(10) 0.070(6) Uani 0.272(8) 1 d DG U P A 2
Br1B Br 0.2859(5) 0.7575(8) 0.0137(6) 0.046(2) Uani 0.272(8) 1 d DG U P A 2
N1B N 0.0213(12) 0.5975(13) -0.2265(10) 0.080(7) Uani 0.272(8) 1 d DG U P A 2
C9B C 0.0095(17) 0.5480(17) -0.3180(11) 0.095(9) Uani 0.272(8) 1 d DG U P A 2
H9C H 0.0603 0.4919 -0.3089 0.114 Uiso 0.272(8) 1 calc R U P A 2
H9D H -0.0665 0.5247 -0.3483 0.114 Uiso 0.272(8) 1 calc R U P A 2
C10B C 0.0370(18) 0.6229(19) -0.3745(8) 0.106(11) Uani 0.272(8) 1 d DG U P A 2
H10B H -0.0123 0.6764 -0.3862 0.127 Uiso 0.272(8) 1 calc R U P A 2
C11B C 0.120(2) 0.635(2) -0.4161(8) 0.128(16) Uani 0.272(8) 1 d DG U P A 2
H11C H 0.1735 0.5859 -0.4090 0.154 Uiso 0.272(8) 1 calc R U P A 2
H11D H 0.1220 0.6925 -0.4517 0.154 Uiso 0.272(8) 1 calc R U P A 2
N2B N -0.0383(17) 0.6097(19) 0.2222(15) 0.079(8) Uani 0.272(8) 1 d DG U P A 2
C12B C -0.054(2) 0.614(2) 0.3203(17) 0.085(10) Uani 0.272(8) 1 d DG U P A 2
H12C H 0.0154 0.5942 0.3702 0.102 Uiso 0.272(8) 1 calc R U P A 2
H12D H -0.1115 0.5671 0.3227 0.102 Uiso 0.272(8) 1 calc R U P A 2
C13B C -0.085(2) 0.715(3) 0.3413(18) 0.090(12) Uani 0.272(8) 1 d DG U P A 2
H13B H -0.0309 0.7651 0.3564 0.108 Uiso 0.272(8) 1 calc R U P A 2
C14B C -0.174(2) 0.734(3) 0.339(2) 0.090(16) Uani 0.272(8) 1 d DG U P A 2
H14C H -0.2289 0.6851 0.3243 0.109 Uiso 0.272(8) 1 calc R U P A 2
H14D H -0.1918 0.7988 0.3528 0.109 Uiso 0.272(8) 1 calc R U P A 2
C1C C 0.5759(16) 0.9377(16) 0.7127(18) 0.027(5) Uani 0.685(5) 1 d . . P B 1
C2C C 0.5481(17) 0.9432(15) 0.6100(15) 0.022(4) Uani 0.685(5) 1 d . U P B 1
C3C C 0.4369(15) 0.9442(15) 0.5678(15) 0.019(4) Uani 0.685(5) 1 d . U P B 1
C4C C 0.3879(18) 0.9478(16) 0.6436(17) 0.031(5) Uani 0.685(5) 1 d . U P B 1
C5C C 0.614(2) 0.9460(17) 0.3516(18) 0.032(6) Uani 0.685(5) 1 d . . P B 1
C6C C 0.5684(19) 0.9465(17) 0.4382(16) 0.026(5) Uani 0.685(5) 1 d . . P B 1
C7C C 0.4604(18) 0.9524(17) 0.4008(16) 0.028(5) Uani 0.685(5) 1 d . . P B 1
C8C C 0.4343(19) 0.9492(17) 0.2895(15) 0.026(5) Uani 0.685(5) 1 d . U P B 1
C12C C 0.547(2) 0.9435(18) 0.1781(16) 0.030(5) Uani 0.685(5) 1 d . U P B 1
H12E H 0.4799 0.9699 0.1300 0.035 Uiso 0.685(5) 1 calc R U P B 1
H12F H 0.6092 0.9852 0.1776 0.035 Uiso 0.685(5) 1 calc R U P B 1
C13C C 0.565(2) 0.8443(19) 0.1514(18) 0.036(6) Uani 0.685(5) 1 d . . P B 1
H13C H 0.5154 0.7942 0.1539 0.043 Uiso 0.685(5) 1 calc R U P B 1
C14C C 0.650(2) 0.823(3) 0.124(3) 0.087(16) Uani 0.685(5) 1 d . . P B 1
H14E H 0.7002 0.8728 0.1213 0.105 Uiso 0.685(5) 1 calc R U P B 1
H14F H 0.6610 0.7580 0.1069 0.105 Uiso 0.685(5) 1 calc R U P B 1
N1C N 0.4742(15) 0.9386(14) 0.7362(12) 0.028(4) Uani 0.685(5) 1 d . . P B 1
N2C N 0.5330(16) 0.9463(16) 0.2754(14) 0.030(5) Uani 0.685(5) 1 d . . P B 1
O1C O 0.6604(16) 0.9364(17) 0.7730(14) 0.046(5) Uani 0.685(5) 1 d . . P B 1
O2C O 0.2914(15) 0.9487(16) 0.6413(14) 0.044(5) Uani 0.685(5) 1 d . . P B 1
O3C O 0.7135(14) 0.9427(17) 0.3628(15) 0.049(7) Uani 0.685(5) 1 d . U P B 1
O4C O 0.3403(12) 0.9524(14) 0.2293(11) 0.034(5) Uani 0.685(5) 1 d . . P B 1
S5C S 0.6534(6) 0.9481(8) 0.5568(5) 0.0298(15) Uani 0.685(5) 1 d . . P B 1
S6C S 0.3545(5) 0.9533(8) 0.4514(5) 0.0341(16) Uani 0.685(5) 1 d . . P B 1
C9C C 0.4713(17) 0.9384(7) 0.8357(14) 0.029(5) Uani 0.685(5) 1 d D U P B 1
H9E H 0.5353 0.9019 0.8769 0.034 Uiso 0.685(5) 1 calc R U P B 1
H9F H 0.4043 0.9043 0.8380 0.034 Uiso 0.685(5) 1 calc R U P B 1
C10C C 0.4725(16) 1.0402(7) 0.8754(15) 0.044(6) Uani 0.685(5) 1 d D U P B 1
H10C H 0.4149 1.0839 0.8443 0.052 Uiso 0.685(5) 1 calc R U P B 1
C11C C 0.542(2) 1.0665(14) 0.9433(16) 0.080(10) Uani 0.685(5) 1 d D U P B 1
H11E H 0.6004 1.0235 0.9751 0.095 Uiso 0.685(5) 1 calc R U P B 1
H11F H 0.5412 1.1310 0.9669 0.095 Uiso 0.685(5) 1 calc R U P B 1
C15C C 0.3702(15) 0.6960(16) 0.5501(15) 0.025(4) Uani 0.685(5) 1 d . . P B 1
C16C C 0.4201(18) 0.6961(18) 0.6521(18) 0.034(5) Uani 0.685(5) 1 d . . P B 1
C17C C 0.3659(16) 0.6927(17) 0.7217(16) 0.027(5) Uani 0.685(5) 1 d . U P B 1
H17C H 0.2882 0.6940 0.7026 0.033 Uiso 0.685(5) 1 calc R U P B 1
C18C C 0.425(2) 0.6877(18) 0.8160(16) 0.037(6) Uani 0.685(5) 1 d . . P B 1
H18C H 0.3865 0.6862 0.8619 0.044 Uiso 0.685(5) 1 calc R U P B 1
C19C C 0.534(2) 0.6847(19) 0.849(2) 0.041(6) Uani 0.685(5) 1 d . . P B 1
H19C H 0.5703 0.6798 0.9161 0.049 Uiso 0.685(5) 1 calc R U P B 1
C20C C 0.5915(17) 0.6885(17) 0.7864(15) 0.027(5) Uani 0.685(5) 1 d . . P B 1
H20C H 0.6692 0.6879 0.8112 0.033 Uiso 0.685(5) 1 calc R U P B 1
C21C C 0.5415(16) 0.6932(17) 0.6869(16) 0.027(5) Uani 0.685(5) 1 d . U P B 1
C22C C 0.5965(16) 0.6965(16) 0.6173(16) 0.026(5) Uani 0.685(5) 1 d . U P B 1
H22C H 0.6743 0.6982 0.6389 0.032 Uiso 0.685(5) 1 calc R U P B 1
C23C C 0.5464(18) 0.6973(19) 0.5258(18) 0.038(5) Uani 0.685(5) 1 d . . P B 1
C24C C 0.608(2) 0.695(2) 0.458(2) 0.047(7) Uani 0.685(5) 1 d . . P B 1
H24C H 0.6852 0.6927 0.4802 0.056 Uiso 0.685(5) 1 calc R U P B 1
C25C C 0.549(2) 0.697(2) 0.3539(17) 0.038(6) Uani 0.685(5) 1 d . . P B 1
H25C H 0.5898 0.6971 0.3094 0.046 Uiso 0.685(5) 1 calc R U P B 1
C26C C 0.437(2) 0.6994(19) 0.3200(17) 0.038(6) Uani 0.685(5) 1 d . . P B 1
H26C H 0.4003 0.7019 0.2524 0.045 Uiso 0.685(5) 1 calc R U P B 1
C27C C 0.378(2) 0.698(2) 0.3804(18) 0.043(6) Uani 0.685(5) 1 d . . P B 1
H27C H 0.3002 0.6988 0.3543 0.052 Uiso 0.685(5) 1 calc R U P B 1
C28C C 0.4282(16) 0.6946(19) 0.4866(16) 0.034(5) Uani 0.685(5) 1 d . . P B 1
Br1C Br 0.21462(18) 0.6958(5) 0.50513(17) 0.0419(9) Uani 0.685(5) 1 d . . P B 1
C1D C 0.5686(9) 0.9368(13) 0.7133(10) 0.083(6) Uani 0.315(5) 1 d DG U P B 2
C2D C 0.5510(6) 0.8995(11) 0.6099(10) 0.074(5) Uani 0.315(5) 1 d DG U P B 2
C3D C 0.4181(6) 0.9042(8) 0.5622(8) 0.074(5) Uani 0.315(5) 1 d DG U P B 2
C4D C 0.3826(9) 0.9623(9) 0.6419(9) 0.083(7) Uani 0.315(5) 1 d DG U P B 2
C5D C 0.6213(13) 0.9442(17) 0.3577(15) 0.070(9) Uani 0.315(5) 1 d DG U P B 2
C6D C 0.5664(10) 0.9641(13) 0.4335(13) 0.071(9) Uani 0.315(5) 1 d DG U P B 2
C7D C 0.4604(11) 0.9613(12) 0.3918(11) 0.068(9) Uani 0.315(5) 1 d DG U P B 2
C8D C 0.4374(14) 0.9413(15) 0.2869(11) 0.069(9) Uani 0.315(5) 1 d DG U P B 2
C15D C 0.3732(5) 0.8038(7) 0.5456(6) 0.073(5) Uani 0.315(5) 1 d DG U P B 2
C16D C 0.4137(7) 0.7487(9) 0.6405(7) 0.072(6) Uani 0.315(5) 1 d DG U P B 2
C17D C 0.3533(10) 0.7156(11) 0.6965(7) 0.072(7) Uani 0.315(5) 1 d DG U P B 2
H17D H 0.2755 0.7158 0.6730 0.086 Uiso 0.315(5) 1 calc R U P B 2
C18D C 0.4088(14) 0.6815(15) 0.7887(9) 0.070(9) Uani 0.315(5) 1 d DG U P B 2
H18D H 0.3664 0.6627 0.8287 0.085 Uiso 0.315(5) 1 calc R U P B 2
C19D C 0.5253(14) 0.6728(17) 0.8277(10) 0.071(9) Uani 0.315(5) 1 d DG U P B 2
H19D H 0.5605 0.6476 0.8905 0.086 Uiso 0.315(5) 1 calc R U P B 2
C20D C 0.5834(11) 0.7040(15) 0.7669(11) 0.072(8) Uani 0.315(5) 1 d DG U P B 2
H20D H 0.6610 0.6986 0.7870 0.086 Uiso 0.315(5) 1 calc R U P B 2
C21D C 0.5273(8) 0.7435(12) 0.6760(10) 0.072(6) Uani 0.315(5) 1 d DG U P B 2
C22D C 0.5853(5) 0.7959(12) 0.6146(11) 0.074(6) Uani 0.315(5) 1 d DG U P B 2
H22D H 0.6667 0.7889 0.6418 0.088 Uiso 0.315(5) 1 calc R U P B 2
C23D C 0.5413(6) 0.7551(11) 0.5102(12) 0.071(6) Uani 0.315(5) 1 d DG U P B 2
C24D C 0.6012(9) 0.7248(14) 0.4502(15) 0.072(8) Uani 0.315(5) 1 d DG U P B 2
H24D H 0.6785 0.7225 0.4784 0.086 Uiso 0.315(5) 1 calc R U P B 2
C25D C 0.5605(12) 0.6982(16) 0.3550(15) 0.071(9) Uani 0.315(5) 1 d DG U P B 2
H25D H 0.6037 0.6854 0.3142 0.085 Uiso 0.315(5) 1 calc R U P B 2
C26D C 0.4371(12) 0.6920(14) 0.3244(12) 0.071(9) Uani 0.315(5) 1 d DG U P B 2
H26D H 0.4007 0.6596 0.2655 0.085 Uiso 0.315(5) 1 calc R U P B 2
C27D C 0.3762(9) 0.7289(11) 0.3743(9) 0.071(8) Uani 0.315(5) 1 d DG U P B 2
H27D H 0.2996 0.7361 0.3438 0.086 Uiso 0.315(5) 1 calc R U P B 2
C28D C 0.4223(7) 0.7577(9) 0.4718(9) 0.071(6) Uani 0.315(5) 1 d DG U P B 2
O1D O 0.6592(10) 0.9213(16) 0.7722(12) 0.083(14) Uani 0.315(5) 1 d DG U P B 2
O2D O 0.2904(10) 0.9822(9) 0.6297(10) 0.091(13) Uani 0.315(5) 1 d DG U P B 2
O3D O 0.7206(14) 0.944(2) 0.3684(18) 0.075(13) Uani 0.315(5) 1 d DG U P B 2
O4D O 0.3518(15) 0.9320(17) 0.2261(9) 0.070(16) Uiso 0.315(5) 1 d DG U P B 2
S5D S 0.6399(9) 0.9764(14) 0.5568(14) 0.086(8) Uani 0.315(5) 1 d DG U P B 2
S6D S 0.3605(9) 0.9760(8) 0.4480(9) 0.094(8) Uani 0.315(5) 1 d DG U P B 2
Br1D Br 0.2142(5) 0.8028(7) 0.4845(6) 0.079(3) Uani 0.315(5) 1 d DG U P B 2
N1D N 0.4752(11) 0.9709(12) 0.7198(10) 0.089(7) Uani 0.315(5) 1 d DG U P B 2
C9D C 0.4878(15) 1.0324(16) 0.8044(11) 0.106(9) Uiso 0.315(5) 1 d DG U P B 2
H9G H 0.5597 1.0657 0.8244 0.128 Uiso 0.315(5) 1 calc R U P B 2
H9H H 0.4289 1.0818 0.7918 0.128 Uiso 0.315(5) 1 calc R U P B 2
C10D C 0.4801(17) 0.9637(19) 0.8761(9) 0.106(9) Uiso 0.315(5) 1 d DG U P B 2
H10D H 0.5308 0.9116 0.8841 0.128 Uiso 0.315(5) 1 calc R U P B 2
C11D C 0.416(2) 0.955(2) 0.9367(8) 0.106(9) Uiso 0.315(5) 1 d DG U P B 2
H11G H 0.3622 1.0031 0.9352 0.128 Uiso 0.315(5) 1 calc R U P B 2
H11H H 0.4261 0.9013 0.9797 0.128 Uiso 0.315(5) 1 calc R U P B 2
N2D N 0.5373(15) 0.9367(18) 0.2735(14) 0.069(9) Uani 0.315(5) 1 d DG U P B 2
C12D C 0.5531(19) 0.932(2) 0.1758(15) 0.068(10) Uani 0.315(5) 1 d DG U P B 2
H12G H 0.6139 0.9752 0.1744 0.081 Uiso 0.315(5) 1 calc R U P B 2
H12H H 0.4857 0.9541 0.1260 0.081 Uiso 0.315(5) 1 calc R U P B 2
C13D C 0.579(2) 0.828(2) 0.1533(16) 0.064(12) Uani 0.315(5) 1 d DG U P B 2
H13D H 0.5356 0.7765 0.1650 0.076 Uiso 0.315(5) 1 calc R U P B 2
C14D C 0.649(2) 0.811(3) 0.1221(19) 0.044(17) Uiso 0.315(5) 1 d DG U P B 2
H14G H 0.6932 0.8617 0.1100 0.053 Uiso 0.315(5) 1 calc R U P B 2
H14H H 0.6632 0.7449 0.1087 0.053 Uiso 0.315(5) 1 calc R U P B 2

loop_
_atom_site_aniso_label
_atom_site_aniso_U_11
_atom_site_aniso_U_22
_atom_site_aniso_U_33
_atom_site_aniso_U_23
_atom_site_aniso_U_13
_atom_site_aniso_U_12
C1A 0.064(16) 0.019(11) 0.014(10) -0.001(8) -0.004(10) -0.017(10)
C2A 0.040(13) 0.032(12) 0.032(12) -0.001(9) -0.003(10) -0.010(10)
C3A 0.042(13) 0.035(12) 0.028(11) -0.003(9) 0.000(10) -0.007(10)
C4A 0.060(16) 0.034(12) 0.021(10) -0.004(9) 0.016(11) -0.033(11)
C5A 0.022(11) 0.035(12) 0.030(12) 0.018(9) 0.003(9) -0.001(9)
C6A 0.032(12) 0.017(10) 0.028(11) 0.003(8) 0.010(10) -0.006(9)
C7A 0.020(9) 0.008(8) 0.020(10) 0.001(7) 0.002(8) -0.003(7)
C8A 0.017(10) 0.027(11) 0.045(13) 0.013(9) 0.007(9) 0.002(8)
C12A 0.055(15) 0.051(15) 0.033(12) 0.012(11) 0.021(11) -0.009(12)
C13A 0.043(14) 0.09(2) 0.035(14) 0.004(14) 0.019(11) 0.003(14)
C14A 0.13(2) 0.066(16) 0.069(16) 0.024(12) 0.080(16) 0.035(14)
N1A 0.057(13) 0.036(11) 0.045(13) 0.004(9) 0.032(11) -0.013(9)
N2A 0.032(10) 0.051(12) 0.017(9) 0.010(8) 0.000(8) 0.006(8)
O1A 0.046(10) 0.046(11) 0.020(8) 0.009(7) -0.001(7) -0.007(7)
O2A 0.028(9) 0.064(14) 0.044(11) -0.007(10) 0.014(8) -0.021(9)
O3A 0.044(10) 0.040(10) 0.032(9) 0.007(7) 0.017(8) -0.005(7)
O4A 0.041(10) 0.039(9) 0.035(9) 0.009(8) 0.009(8) 0.008(9)
S1A 0.032(3) 0.028(3) 0.026(3) 0.003(3) 0.001(3) -0.007(3)
S2A 0.021(3) 0.029(4) 0.023(3) 0.002(2) 0.002(2) -0.003(2)
C9A 0.052(10) 0.046(10) 0.028(9) 0.000(8) 0.013(8) -0.027(9)
C10A 0.085(18) 0.044(13) 0.044(13) -0.001(10) 0.044(13) -0.006(12)
C11A 0.063(15) 0.078(19) 0.041(15) -0.019(13) 0.023(12) -0.033(13)
C15A 0.013(6) 0.028(6) 0.026(7) -0.007(6) 0.009(5) -0.005(6)
C16A 0.024(8) 0.024(8) 0.023(8) -0.006(8) 0.016(7) 0.007(8)
C17A 0.047(12) 0.028(10) 0.032(11) -0.018(10) 0.012(9) 0.002(10)
C18A 0.047(13) 0.052(15) 0.040(14) 0.015(11) 0.029(11) 0.020(11)
C19A 0.060(15) 0.052(17) 0.019(11) 0.008(10) 0.010(10) 0.002(12)
C20A 0.052(13) 0.023(11) 0.040(13) 0.012(10) 0.003(10) -0.010(10)
C21A 0.043(11) 0.031(10) 0.027(10) -0.003(9) 0.013(8) 0.003(10)
C22A 0.024(9) 0.034(11) 0.035(11) 0.002(10) 0.002(8) 0.007(9)
C23A 0.027(9) 0.031(10) 0.012(8) 0.003(8) 0.006(7) 0.004(9)
C24A 0.036(11) 0.021(9) 0.035(11) 0.008(10) 0.018(9) 0.005(10)
C25A 0.053(14) 0.025(11) 0.049(15) 0.006(11) 0.032(12) 0.000(11)
C26A 0.057(14) 0.023(10) 0.035(12) -0.008(10) 0.025(11) -0.011(11)
C27A 0.026(9) 0.014(8) 0.038(12) 0.007(9) 0.008(9) 0.000(9)
C28A 0.035(10) 0.016(8) 0.012(8) 0.004(8) 0.008(7) 0.003(9)
Br1A 0.0176(9) 0.051(2) 0.0362(13) -0.0064(13) 0.0053(8) 0.0014(11)
C1B 0.081(10) 0.034(13) 0.089(11) -0.007(10) 0.004(8) -0.013(12)
C2B 0.061(7) 0.026(9) 0.086(10) 0.001(7) 0.006(7) -0.016(7)
C3B 0.060(7) 0.026(9) 0.087(10) -0.001(7) 0.008(7) -0.009(6)
C4B 0.078(10) 0.035(13) 0.096(11) -0.011(10) 0.016(9) -0.010(12)
C5B 0.067(12) 0.053(16) 0.105(12) 0.017(14) 0.012(10) -0.026(15)
C6B 0.066(10) 0.047(14) 0.097(11) 0.016(11) 0.007(9) -0.024(12)
C7B 0.066(10) 0.042(14) 0.094(11) 0.012(11) 0.007(8) -0.018(12)
C8B 0.068(12) 0.052(16) 0.095(11) 0.010(15) 0.009(9) -0.019(15)
C15B 0.042(5) 0.026(9) 0.075(10) 0.001(7) 0.010(6) -0.003(6)
C16B 0.046(8) 0.029(12) 0.073(11) 0.001(9) 0.010(7) -0.001(10)
C17B 0.056(11) 0.036(16) 0.074(15) 0.000(12) 0.015(10) -0.005(14)
C18B 0.067(13) 0.041(16) 0.076(15) 0.004(13) 0.014(12) -0.007(15)
C19B 0.068(14) 0.035(16) 0.074(15) 0.005(13) 0.010(11) -0.002(15)
C20B 0.058(12) 0.032(16) 0.074(14) 0.005(12) 0.005(9) -0.001(14)
C21B 0.048(9) 0.026(12) 0.074(12) 0.004(10) 0.007(8) -0.005(11)
C22B 0.049(8) 0.026(9) 0.079(11) 0.002(8) 0.006(8) -0.016(8)
C23B 0.039(7) 0.034(12) 0.078(12) 0.003(9) 0.010(9) -0.007(11)
C24B 0.042(10) 0.040(17) 0.084(14) 0.007(14) 0.015(11) -0.001(15)
C25B 0.050(13) 0.039(19) 0.085(14) 0.001(15) 0.019(13) 0.002(15)
C26B 0.049(13) 0.035(18) 0.077(14) 0.000(15) 0.015(11) -0.007(15)
C27B 0.043(11) 0.032(17) 0.074(13) 0.002(13) 0.011(10) -0.008(14)
C28B 0.039(7) 0.033(12) 0.075(11) 0.001(9) 0.011(8) -0.005(11)
O1B 0.084(12) 0.04(3) 0.083(17) 0.00(2) 0.005(14) -0.023(19)
O2B 0.082(15) 0.04(3) 0.11(3) -0.02(3) 0.022(15) -0.01(3)
O3B 0.068(12) 0.05(3) 0.11(2) 0.02(2) 0.015(12) -0.03(2)
O4B 0.071(14) 0.05(3) 0.096(15) 0.00(2) 0.007(14) -0.02(2)
S1B 0.073(9) 0.039(11) 0.100(11) 0.015(9) -0.002(8) -0.034(9)
S2B 0.071(10) 0.030(10) 0.097(11) 0.009(9) 0.010(8) -0.002(9)
Br1B 0.040(3) 0.017(4) 0.077(4) 0.008(3) 0.013(3) 0.001(2)
N1B 0.089(12) 0.046(15) 0.093(12) -0.012(11) 0.012(9) -0.010(13)
C9B 0.114(18) 0.068(19) 0.092(14) -0.014(13) 0.018(12) -0.006(17)
C10B 0.13(2) 0.08(2) 0.100(16) -0.005(17) 0.028(16) 0.00(2)
C11B 0.16(3) 0.11(3) 0.13(3) 0.00(3) 0.05(2) -0.01(3)
N2B 0.071(13) 0.060(17) 0.100(12) 0.016(15) 0.014(10) -0.025(15)
C12B 0.078(18) 0.07(2) 0.104(13) 0.016(18) 0.020(12) -0.020(18)
C13B 0.08(2) 0.07(2) 0.106(19) 0.012(19) 0.018(17) -0.02(2)
C14B 0.07(2) 0.07(3) 0.11(3) -0.01(3) 0.00(3) -0.02(2)
C1C 0.016(10) 0.021(11) 0.041(14) -0.003(9) 0.005(10) 0.000(8)
C2C 0.025(9) 0.023(9) 0.024(9) -0.004(7) 0.017(8) 0.009(7)
C3C 0.014(8) 0.022(8) 0.026(9) -0.004(7) 0.012(7) 0.005(7)
C4C 0.032(10) 0.021(9) 0.035(11) -0.002(8) 0.006(8) 0.016(8)
C5C 0.039(14) 0.030(14) 0.038(14) -0.004(10) 0.027(12) 0.012(10)
C6C 0.035(13) 0.026(11) 0.019(11) -0.005(9) 0.009(10) 0.009(9)
C7C 0.026(11) 0.040(14) 0.022(11) -0.013(10) 0.012(9) 0.008(10)
C8C 0.036(10) 0.027(10) 0.014(9) -0.012(7) 0.006(8) 0.002(8)
C12C 0.037(10) 0.031(11) 0.022(9) -0.008(8) 0.011(8) 0.006(8)
C13C 0.045(14) 0.033(16) 0.033(13) 0.006(9) 0.019(11) 0.018(10)
C14C 0.031(13) 0.09(2) 0.14(3) -0.05(2) 0.020(15) -0.012(15)
N1C 0.036(10) 0.037(10) 0.007(8) -0.008(7) 0.002(7) 0.007(8)
N2C 0.038(11) 0.036(12) 0.022(10) -0.009(9) 0.018(9) 0.005(9)
O1C 0.051(12) 0.045(12) 0.040(11) -0.007(9) 0.012(10) 0.001(10)
O2C 0.041(10) 0.053(11) 0.049(11) -0.008(8) 0.031(9) 0.008(8)
O3C 0.023(9) 0.073(18) 0.058(12) 0.008(12) 0.024(8) 0.017(11)
O4C 0.025(8) 0.032(8) 0.033(9) -0.012(6) -0.009(6) 0.013(7)
S5C 0.023(3) 0.038(4) 0.025(3) 0.000(3) 0.004(3) 0.003(3)
S6C 0.020(3) 0.053(4) 0.031(4) -0.010(3) 0.009(3) 0.013(3)
C9C 0.037(7) 0.028(7) 0.024(7) 0.000(6) 0.015(6) -0.016(6)
C10C 0.048(9) 0.043(8) 0.041(9) -0.006(6) 0.016(7) -0.004(6)
C11C 0.13(2) 0.061(17) 0.039(15) -0.001(13) 0.009(15) -0.021(16)
C15C 0.020(9) 0.017(9) 0.032(11) 0.003(8) 0.001(8) 0.002(8)
C16C 0.032(12) 0.023(11) 0.037(13) 0.005(10) -0.005(10) -0.012(10)
C17C 0.019(8) 0.029(9) 0.040(11) -0.008(8) 0.016(8) -0.008(8)
C18C 0.061(17) 0.027(12) 0.019(12) -0.006(9) 0.007(11) -0.016(11)
C19C 0.049(15) 0.025(13) 0.047(16) 0.006(11) 0.012(13) 0.012(12)
C20C 0.023(10) 0.029(11) 0.027(11) -0.008(9) 0.004(9) -0.006(9)
C21C 0.018(7) 0.026(7) 0.034(8) -0.001(6) 0.006(6) -0.001(6)
C22C 0.014(8) 0.022(9) 0.042(11) 0.006(8) 0.006(8) -0.010(8)
C23C 0.033(12) 0.035(13) 0.048(15) 0.004(11) 0.016(11) -0.006(11)
C24C 0.037(14) 0.040(14) 0.073(19) 0.019(14) 0.031(14) 0.007(12)
C25C 0.049(15) 0.042(15) 0.031(14) 0.010(12) 0.023(12) 0.018(13)
C26C 0.051(15) 0.034(14) 0.019(12) 0.007(11) -0.003(11) 0.009(13)
C27C 0.048(15) 0.051(15) 0.030(14) -0.004(12) 0.011(12) -0.001(13)
C28C 0.015(10) 0.048(13) 0.031(12) -0.011(11) -0.004(9) 0.005(10)
Br1C 0.0223(12) 0.0621(18) 0.0395(16) -0.0060(12) 0.0070(10) -0.0018(11)
C1D 0.079(10) 0.064(14) 0.094(10) -0.016(10) 0.009(8) 0.002(11)
C2D 0.066(7) 0.057(10) 0.091(10) -0.010(8) 0.012(7) 0.000(8)
C3D 0.065(7) 0.059(10) 0.090(9) -0.007(7) 0.013(8) 0.003(6)
C4D 0.077(10) 0.066(13) 0.100(11) -0.012(11) 0.020(9) 0.008(11)
C5D 0.071(13) 0.026(19) 0.098(12) -0.003(15) 0.005(10) -0.009(17)
C6D 0.076(12) 0.028(19) 0.093(10) -0.002(12) 0.003(9) -0.011(17)
C7D 0.074(12) 0.030(19) 0.087(11) -0.004(13) 0.006(9) -0.010(17)
C8D 0.071(14) 0.034(18) 0.089(11) -0.005(14) 0.008(9) -0.010(16)
C15D 0.060(5) 0.064(11) 0.089(11) -0.010(8) 0.015(6) 0.001(7)
C16D 0.064(8) 0.060(13) 0.088(11) -0.009(10) 0.016(7) 0.002(11)
C17D 0.066(12) 0.057(17) 0.089(15) -0.012(13) 0.017(10) 0.001(14)
C18D 0.068(15) 0.051(18) 0.090(15) -0.011(14) 0.020(12) 0.004(16)
C19D 0.069(15) 0.050(18) 0.092(15) -0.005(14) 0.020(11) 0.009(16)
C20D 0.066(13) 0.054(17) 0.091(15) -0.006(13) 0.019(9) 0.007(14)
C21D 0.065(9) 0.060(13) 0.088(12) -0.007(10) 0.017(8) 0.005(11)
C22D 0.066(9) 0.060(11) 0.091(11) -0.006(9) 0.018(8) 0.004(8)
C23D 0.065(7) 0.054(13) 0.092(12) -0.006(10) 0.022(9) -0.002(11)
C24D 0.068(10) 0.055(18) 0.092(15) -0.003(14) 0.025(11) -0.002(15)
C25D 0.068(14) 0.05(2) 0.091(15) -0.001(16) 0.026(13) -0.004(17)
C26D 0.068(14) 0.06(2) 0.089(15) 0.001(16) 0.025(12) -0.004(17)
C27D 0.066(12) 0.057(17) 0.089(13) -0.003(14) 0.022(10) 0.000(15)
C28D 0.065(7) 0.055(13) 0.092(11) -0.006(10) 0.021(8) -0.004(11)
O1D 0.092(17) 0.04(3) 0.096(17) -0.02(2) 0.001(15) 0.01(2)
O2D 0.083(12) 0.06(3) 0.12(2) -0.01(2) 0.027(14) 0.02(2)
O3D 0.071(14) 0.03(3) 0.11(2) 0.01(3) 0.003(13) 0.00(3)
S5D 0.070(11) 0.073(16) 0.097(11) -0.004(11) 0.001(9) -0.018(12)
S6D 0.097(14) 0.078(14) 0.102(12) 0.007(11) 0.022(10) 0.038(13)
Br1D 0.058(3) 0.073(6) 0.098(5) 0.004(4) 0.016(3) -0.001(3)
N1D 0.087(11) 0.079(12) 0.094(10) -0.015(10) 0.019(9) 0.006(10)
N2D 0.070(15) 0.029(17) 0.094(11) -0.004(14) 0.009(10) -0.012(15)
C12D 0.068(18) 0.029(18) 0.096(12) 0.000(16) 0.011(12) -0.009(16)
C13D 0.06(2) 0.029(19) 0.091(17) 0.004(16) 0.011(16) -0.007(17)

loop_
_atom_type_symbol
_atom_type_description
_atom_type_scat_dispersion_real
_atom_type_scat_dispersion_imag
_atom_type_scat_source
C C 0.0033 0.0016 'International Tables Vol C Tables 4.2.6.8 and 6.1.1.4'
H H 0.0000 0.0000 'International Tables Vol C Tables 4.2.6.8 and 6.1.1.4'
N N 0.0061 0.0033 'International Tables Vol C Tables 4.2.6.8 and 6.1.1.4'
O O 0.0106 0.0060 'International Tables Vol C Tables 4.2.6.8 and 6.1.1.4'
S S 0.1246 0.1234 'International Tables Vol C Tables 4.2.6.8 and 6.1.1.4'
Br Br -0.2901 2.4595 'International Tables Vol C Tables 4.2.6.8 and 6.1.1.4'

loop_
_geom_angle_atom_site_label_1
_geom_angle_atom_site_label_2
_geom_angle_atom_site_label_3
_geom_angle
O1A C1A N1A 132(2)
O1A C1A C2A 122(2)
N1A C1A C2A 105.7(19)
C3A C2A C1A 104(2)
C3A C2A S1A 134(2)
C1A C2A S1A 121.8(17)
C2A C3A C4A 111(2)
C2A C3A S2A 131(2)
C4A C3A S2A 118.1(18)
O2A C4A N1A 132(2)
O2A C4A C3A 125(2)
N1A C4A C3A 103(2)
O3A C5A N2A 125(2)
O3A C5A C6A 130(2)
N2A C5A C6A 105.7(18)
C7A C6A C5A 109.1(18)
C7A C6A S1A 132.8(17)
C5A C6A S1A 118.1(16)
C6A C7A C8A 110.0(18)
C6A C7A S2A 129.9(16)
C8A C7A S2A 120.1(14)
O4A C8A N2A 125(2)
O4A C8A C7A 128(2)
N2A C8A C7A 106.6(17)
N2A C12A C13A 113.0(18)
N2A C12A H12A 109.0
C13A C12A H12A 109.0
N2A C12A H12B 109.0
C13A C12A H12B 109.0
H12A C12A H12B 107.8
C14A C13A C12A 126(3)
C14A C13A H13A 117.0
C12A C13A H13A 117.0
C13A C14A H14A 120.0
C13A C14A H14B 120.0
H14A C14A H14B 120.0
C4A N1A C1A 117(2)
C4A N1A C9A 118(2)
C1A N1A C9A 125(2)
C8A N2A C12A 124(2)
C8A N2A C5A 108.5(18)
C12A N2A C5A 127(2)
C2A S1A C6A 95.6(11)
C3A S2A C7A 95.5(10)
N1A C9A C10A 111.3(16)
N1A C9A H9A 109.4
C10A C9A H9A 109.4
N1A C9A H9B 109.4
C10A C9A H9B 109.4
H9A C9A H9B 108.0
C11A C10A C9A 129(2)
C11A C10A H10A 115.6
C9A C10A H10A 115.6
C10A C11A H11A 120.0
C10A C11A H11B 120.0
H11A C11A H11B 120.0
C16A C15A C28A 123.7(15)
C16A C15A Br1A 117.9(12)
C28A C15A Br1A 118.2(13)
C21A C16A C15A 117.2(15)
C21A C16A C17A 119.3(18)
C15A C16A C17A 123.5(16)
C18A C17A C16A 121(2)
C18A C17A H17A 119.4
C16A C17A H17A 119.4
C17A C18A C19A 118(2)
C17A C18A H18A 120.8
C19A C18A H18A 120.8
C20A C19A C18A 122(2)
C20A C19A H19A 118.8
C18A C19A H19A 118.8
C21A C20A C19A 117(2)
C21A C20A H20A 121.5
C19A C20A H20A 121.5
C22A C21A C16A 121.9(18)
C22A C21A C20A 116(2)
C16A C21A C20A 121.7(19)
C21A C22A C23A 121.3(17)
C21A C22A H22A 119.3
C23A C22A H22A 119.3
C24A C23A C28A 121.1(17)
C24A C23A C22A 120.9(17)
C28A C23A C22A 117.9(15)
C25A C24A C23A 119.0(19)
C25A C24A H24A 120.5
C23A C24A H24A 120.5
C24A C25A C26A 123(2)
C24A C25A H25A 118.6
C26A C25A H25A 118.6
C25A C26A C27A 120(2)
C25A C26A H26A 120.1
C27A C26A H26A 120.1
C28A C27A C26A 119.6(18)
C28A C27A H27A 120.2
C26A C27A H27A 120.2
C27A C28A C15A 124.6(17)
C27A C28A C23A 117.7(15)
C15A C28A C23A 117.6(15)
O1B C1B N1B 134.2
O1B C1B C2B 115.8
N1B C1B C2B 109.3
C22B C2B C1B 108.3
C22B C2B C3B 108.4
C1B C2B C3B 102.6
C22B C2B S1B 110.3
C1B C2B S1B 106.5
C3B C2B S1B 119.9
C15B C3B C4B 113.3
C15B C3B C2B 109.6
C4B C3B C2B 102.0
C15B C3B S2B 109.5
C4B C3B S2B 104.9
C2B C3B S2B 117.5
O2B C4B N1B 132.3
O2B C4B C3B 121.4
N1B C4B C3B 106.0
O3B C5B N2B 127.3
O3B C5B C6B 127.9
N2B C5B C6B 104.8
C7B C6B C5B 108.3
C7B C6B S1B 128.7
C5B C6B S1B 122.8
C6B C7B C8B 108.8
C6B C7B S2B 126.6
C8B C7B S2B 124.6
O4B C8B N2B 125.6
O4B C8B C7B 128.9
N2B C8B C7B 105.4
C3B C15B C16B 107.4
C3B C15B C28B 106.1
C16B C15B C28B 109.3
C3B C15B Br1B 113.5
C16B C15B Br1B 114.1
C28B C15B Br1B 106.1
C17B C16B C21B 119.5
C17B C16B C15B 127.3
C21B C16B C15B 112.8
C16B C17B C18B 118.1
C16B C17B H17B 121.0
C18B C17B H17B 121.0
C17B C18B C19B 124.4
C17B C18B H18B 117.8
C19B C18B H18B 117.8
C20B C19B C18B 115.2
C20B C19B H19B 122.4
C18B C19B H19B 122.4
C19B C20B C21B 119.9
C19B C20B H20B 120.1
C21B C20B H20B 120.1
C16B C21B C20B 122.4
C16B C21B C22B 114.2
C20B C21B C22B 122.7
C2B C22B C21B 106.3
C2B C22B C23B 106.8
C21B C22B C23B 108.4
C2B C22B H22B 111.7
C21B C22B H22B 111.7
C23B C22B H22B 111.7
C24B C23B C28B 118.9
C24B C23B C22B 128.5
C28B C23B C22B 112.6
C25B C24B C23B 127.2
C25B C24B H24B 116.4
C23B C24B H24B 116.4
C24B C25B C26B 110.7
C24B C25B H25B 124.7
C26B C25B H25B 124.7
C27B C26B C25B 124.4
C27B C26B H26B 117.8
C25B C26B H26B 117.8
C26B C27B C28B 122.0
C26B C27B H27B 119.0
C28B C27B H27B 119.0
C27B C28B C23B 116.0
C27B C28B C15B 133.1
C23B C28B C15B 110.9
C6B S1B C2B 99.7
C7B S2B C3B 102.6
C1B N1B C4B 119.1
C1B N1B C9B 113.9
C4B N1B C9B 126.3
C10B C9B N1B 102.6
C10B C9B H9C 111.2
N1B C9B H9C 111.2
C10B C9B H9D 111.2
N1B C9B H9D 111.2
H9C C9B H9D 109.2
C11B C10B C9B 134.4
C11B C10B H10B 112.8
C9B C10B H10B 112.8
C10B C11B H11C 120.0
C10B C11B H11D 120.0
H11C C11B H11D 120.0
C5B N2B C8B 112.6
C5B N2B C12B 123.5
C8B N2B C12B 123.4
N2B C12B C13B 110.4
N2B C12B H12C 109.6
C13B C12B H12C 109.6
N2B C12B H12D 109.6
C13B C12B H12D 109.6
H12C C12B H12D 108.1
C14B C13B C12B 121.6
C14B C13B H13B 119.2
C12B C13B H13B 119.2
C13B C14B H14C 120.0
C13B C14B H14D 120.0
H14C C14B H14D 120.0
O1C C1C C2C 131(2)
O1C C1C N1C 121(2)
C2C C1C N1C 107.4(17)
C3C C2C C1C 110.7(17)
C3C C2C S5C 129.9(17)
C1C C2C S5C 119.3(15)
C2C C3C C4C 107.7(18)
C2C C3C S6C 133.3(16)
C4C C3C S6C 118.7(15)
O2C C4C C3C 131(2)
O2C C4C N1C 120(2)
C3C C4C N1C 108.6(18)
O3C C5C N2C 130(2)
O3C C5C C6C 122(2)
N2C C5C C6C 107.4(19)
C7C C6C C5C 106.3(19)
C7C C6C S5C 131.4(18)
C5C C6C S5C 122.2(18)
C6C C7C C8C 106.4(18)
C6C C7C S6C 133.2(18)
C8C C7C S6C 120.2(16)
O4C C8C N2C 130(2)
O4C C8C C7C 125(2)
N2C C8C C7C 104.8(18)
C13C C12C N2C 111.1(18)
C13C C12C H12E 109.4
N2C C12C H12E 109.4
C13C C12C H12F 109.4
N2C C12C H12F 109.4
H12E C12C H12F 108.0
C14C C13C C12C 121(3)
C14C C13C H13C 119.5
C12C C13C H13C 119.5
C13C C14C H14E 120.0
C13C C14C H14F 120.0
H14E C14C H14F 120.0
C1C N1C C4C 105.2(17)
C1C N1C C9C 122.6(18)
C4C N1C C9C 132.0(18)
C5C N2C C8C 114.9(18)
C5C N2C C12C 122.0(19)
C8C N2C C12C 123.1(19)
C6C S5C C2C 96.2(11)
C3C S6C C7C 95.6(10)
N1C C9C C10C 112.2(16)
N1C C9C H9E 109.2
C10C C9C H9E 109.2
N1C C9C H9F 109.2
C10C C9C H9F 109.2
H9E C9C H9F 107.9
C11C C10C C9C 121.6(3)
C11C C10C H10C 119.2
C9C C10C H10C 119.2
C10C C11C H11E 120.0
C10C C11C H11F 120.0
H11E C11C H11F 120.0
C28C C15C C16C 123.2(19)
C28C C15C Br1C 120.5(16)
C16C C15C Br1C 116.3(16)
C17C C16C C15C 126(2)
C17C C16C C21C 117(2)
C15C C16C C21C 116(2)
C18C C17C C16C 119(2)
C18C C17C H17C 120.3
C16C C17C H17C 120.3
C19C C18C C17C 124(2)
C19C C18C H18C 117.9
C17C C18C H18C 117.9
C18C C19C C20C 120(2)
C18C C19C H19C 120.0
C20C C19C H19C 120.0
C19C C20C C21C 122(2)
C19C C20C H20C 118.9
C21C C20C H20C 118.9
C20C C21C C22C 125.5(19)
C20C C21C C16C 116.8(19)
C22C C21C C16C 118(2)
C23C C22C C21C 123.1(19)
C23C C22C H22C 118.4
C21C C22C H22C 118.4
C22C C23C C28C 122(2)
C22C C23C C24C 121(2)
C28C C23C C24C 117(2)
C23C C24C C25C 120(2)
C23C C24C H24C 120.1
C25C C24C H24C 120.0
C26C C25C C24C 121(2)
C26C C25C H25C 119.6
C24C C25C H25C 119.6
C27C C26C C25C 121(2)
C27C C26C H26C 119.5
C25C C26C H26C 119.5
C26C C27C C28C 123(2)
C26C C27C H27C 118.6
C28C C27C H27C 118.6
C15C C28C C23C 118(2)
C15C C28C C27C 124.0(19)
C23C C28C C27C 118(2)
O1D C1D N1D 134.0
O1D C1D C2D 116.3
N1D C1D C2D 109.4
C22D C2D C1D 108.8
C22D C2D C3D 108.3
C1D C2D C3D 102.5
C22D C2D S5D 110.1
C1D C2D S5D 107.1
C3D C2D S5D 119.4
C15D C3D C4D 113.5
C15D C3D C2D 109.6
C4D C3D C2D 102.2
C15D C3D S6D 108.5
C4D C3D S6D 105.2
C2D C3D S6D 117.9
O2D C4D N1D 132.8
O2D C4D C3D 120.9
N1D C4D C3D 106.0
O3D C5D N2D 127.5
O3D C5D C6D 127.6
N2D C5D C6D 104.7
C7D C6D C5D 108.3
C7D C6D S5D 128.7
C5D C6D S5D 122.8
C6D C7D C8D 108.9
C6D C7D S6D 126.5
C8D C7D S6D 124.6
O4D C8D N2D 125.8
O4D C8D C7D 128.8
N2D C8D C7D 105.3
C3D C15D C16D 108.0
C3D C15D C28D 105.6
C16D C15D C28D 109.5
C3D C15D Br1D 112.3
C16D C15D Br1D 114.9
C28D C15D Br1D 106.1
C17D C16D C21D 119.2
C17D C16D C15D 127.8
C21D C16D C15D 112.6
C16D C17D C18D 118.2
C16D C17D H17D 120.9
C18D C17D H17D 120.9
C17D C18D C19D 124.6
C17D C18D H18D 117.7
C19D C18D H18D 117.7
C20D C19D C18D 115.2
C20D C19D H19D 122.4
C18D C19D H19D 122.4
C19D C20D C21D 120.0
C19D C20D H20D 120.0
C21D C20D H20D 120.0
C16D C21D C20D 122.7
C16D C21D C22D 114.2
C20D C21D C22D 122.6
C2D C22D C21D 106.7
C2D C22D C23D 106.7
C21D C22D C23D 108.3
C2D C22D H22D 111.6
C21D C22D H22D 111.6
C23D C22D H22D 111.6
C24D C23D C28D 119.1
C24D C23D C22D 128.2
C28D C23D C22D 112.6
C25D C24D C23D 127.1
C25D C24D H24D 116.4
C23D C24D H24D 116.4
C24D C25D C26D 110.2
C24D C25D H25D 124.9
C26D C25D H25D 124.9
C27D C26D C25D 124.3
C27D C26D H26D 117.8
C25D C26D H26D 117.8
C26D C27D C28D 121.7
C26D C27D H27D 119.2
C28D C27D H27D 119.2
C27D C28D C23D 116.0
C27D C28D C15D 132.9
C23D C28D C15D 110.7
C6D S5D C2D 99.5
C7D S6D C3D 102.3
C1D N1D C4D 118.9
C1D N1D C9D 113.8
C4D N1D C9D 126.1
C10D C9D N1D 102.9
C10D C9D H9G 111.2
N1D C9D H9G 111.2
C10D C9D H9H 111.2
N1D C9D H9H 111.2
H9G C9D H9H 109.1
C11D C10D C9D 135.3
C11D C10D H10D 112.4
C9D C10D H10D 112.4
C10D C11D H11G 120.0
C10D C11D H11H 120.0
H11G C11D H11H 120.0
C8D N2D C5D 112.6
C8D N2D C12D 123.6
C5D N2D C12D 123.7
N2D C12D C13D 110.7
N2D C12D H12G 109.5
C13D C12D H12G 109.5
N2D C12D H12H 109.5
C13D C12D H12H 109.5
H12G C12D H12H 108.1
C14D C13D C12D 122.1
C14D C13D H13D 118.9
C12D C13D H13D 118.9
C13D C14D H14G 120.0
C13D C14D H14H 120.0
H14G C14D H14H 120.0

loop_
_geom_bond_atom_site_label_1
_geom_bond_atom_site_label_2
_geom_bond_distance
C1A O1A 1.24(3)
C1A N1A 1.34(3)
C1A C2A 1.55(3)
C2A C3A 1.30(3)
C2A S1A 1.69(3)
C3A C4A 1.56(3)
C3A S2A 1.76(2)
C4A O2A 1.20(3)
C4A N1A 1.27(3)
C5A O3A 1.19(3)
C5A N2A 1.45(3)
C5A C6A 1.46(3)
C6A C7A 1.35(3)
C6A S1A 1.73(2)
C7A C8A 1.46(3)
C7A S2A 1.763(19)
C8A O4A 1.16(3)
C8A N2A 1.41(3)
C12A N2A 1.44(3)
C12A C13A 1.54(3)
C12A H12A 0.9900
C12A H12B 0.9900
C13A C14A 1.25(3)
C13A H13A 0.9500
C14A H14A 0.9500
C14A H14B 0.9500
N1A C9A 1.51(3)
C9A C10A 1.55(2)
C9A H9A 0.9900
C9A H9B 0.9900
C10A C11A 1.24(2)
C10A H10A 0.9500
C11A H11A 0.9500
C11A H11B 0.9500
C15A C16A 1.41(3)
C15A C28A 1.42(2)
C15A Br1A 1.902(15)
C16A C21A 1.40(3)
C16A C17A 1.45(3)
C17A C18A 1.38(3)
C17A H17A 0.9500
C18A C19A 1.43(3)
C18A H18A 0.9500
C19A C20A 1.43(3)
C19A H19A 0.9500
C20A C21A 1.42(3)
C20A H20A 0.9500
C21A C22A 1.38(3)
C22A C23A 1.44(3)
C22A H22A 0.9500
C23A C24A 1.38(3)
C23A C28A 1.44(2)
C24A C25A 1.33(3)
C24A H24A 0.9500
C25A C26A 1.37(3)
C25A H25A 0.9500
C26A C27A 1.41(3)
C26A H26A 0.9500
C27A C28A 1.37(3)
C27A H27A 0.9500
C1B O1B 1.2303
C1B N1B 1.3196
C1B C2B 1.5431
C2B C22B 1.4838
C2B C3B 1.6339
C2B S1B 1.8902
C3B C15B 1.4807
C3B C4B 1.5925
C3B S2B 1.8738
C4B O2B 1.1744
C4B N1B 1.3677
C5B O3B 1.2371
C5B N2B 1.3609
C5B C6B 1.5117
C6B C7B 1.3080
C6B S1B 1.7580
C7B C8B 1.4913
C7B S2B 1.7399
C8B O4B 1.1837
C8B N2B 1.3610
C15B C16B 1.5217
C15B C28B 1.5432
C15B Br1B 1.9575
C16B C17B 1.3695
C16B C21B 1.3900
C17B C18B 1.3885
C17B H17B 0.9500
C18B C19B 1.4325
C18B H18B 0.9500
C19B C20B 1.3948
C19B H19B 0.9500
C20B C21B 1.4063
C20B H20B 0.9500
C21B C22B 1.5153
C22B C23B 1.5523
C22B H22B 1.0000
C23B C24B 1.3969
C23B C28B 1.4545
C24B C25B 1.3695
C24B H24B 0.9500
C25B C26B 1.5099
C25B H25B 0.9500
C26B C27B 1.3278
C26B H26B 0.9500
C27B C28B 1.4115
C27B H27B 0.9500
N1B C9B 1.4625
C9B C10B 1.4290
C9B H9C 0.9900
C9B H9D 0.9900
C10B C11B 1.3884
C10B H10B 0.9500
C11B H11C 0.9500
C11B H11D 0.9500
N2B C12B 1.5044
C12B C13B 1.5095
C12B H12C 0.9900
C12B H12D 0.9900
C13B C14B 1.1661
C13B H13B 0.9500
C14B H14C 0.9500
C14B H14D 0.9500
C1C O1C 1.16(3)
C1C C2C 1.43(3)
C1C N1C 1.45(3)
C2C C3C 1.37(3)
C2C S5C 1.76(2)
C3C C4C 1.43(3)
C3C S6C 1.70(2)
C4C O2C 1.23(3)
C4C N1C 1.46(3)
C5C O3C 1.24(3)
C5C N2C 1.26(3)
C5C C6C 1.55(3)
C6C C7C 1.33(3)
C6C S5C 1.73(2)
C7C C8C 1.55(3)
C7C S6C 1.74(2)
C8C O4C 1.25(3)
C8C N2C 1.35(3)
C12C C13C 1.46(3)
C12C N2C 1.48(3)
C12C H12E 0.9900
C12C H12F 0.9900
C13C C14C 1.30(3)
C13C H13C 0.9500
C14C H14E 0.9500
C14C H14F 0.9500
N1C C9C 1.46(2)
C9C C10C 1.5096(16)
C9C H9E 0.9900
C9C H9F 0.9900
C10C C11C 1.1662(16)
C10C H10C 0.9500
C11C H11E 0.9500
C11C H11F 0.9500
C15C C28C 1.36(3)
C15C C16C 1.42(3)
C15C Br1C 1.899(18)
C16C C17C 1.40(3)
C16C C21C 1.48(3)
C17C C18C 1.35(3)
C17C H17C 0.9500
C18C C19C 1.33(3)
C18C H18C 0.9500
C19C C20C 1.35(3)
C19C H19C 0.9500
C20C C21C 1.39(3)
C20C H20C 0.9500
C21C C22C 1.41(3)
C22C C23C 1.29(3)
C22C H22C 0.9500
C23C C28C 1.45(3)
C23C C24C 1.45(3)
C24C C25C 1.46(4)
C24C H24C 0.9500
C25C C26C 1.38(3)
C25C H25C 0.9500
C26C C27C 1.33(3)
C26C H26C 0.9500
C27C C28C 1.48(3)
C27C H27C 0.9500
C1D O1D 1.2302
C1D N1D 1.3205
C1D C2D 1.5406
C2D C22D 1.4830
C2D C3D 1.6324
C2D S5D 1.8900
C3D C15D 1.4818
C3D C4D 1.5905
C3D S6D 1.8750
C4D O2D 1.1748
C4D N1D 1.3690
C5D O3D 1.2369
C5D N2D 1.3610
C5D C6D 1.5108
C6D C7D 1.3077
C6D S5D 1.7577
C7D C8D 1.4895
C7D S6D 1.7390
C8D O4D 1.1838
C8D N2D 1.3609
C15D C16D 1.5178
C15D C28D 1.5443
C15D Br1D 1.9570
C16D C17D 1.3702
C16D C21D 1.3910
C17D C18D 1.3908
C17D H17D 0.9500
C18D C19D 1.4313
C18D H18D 0.9500
C19D C20D 1.3946
C19D H19D 0.9500
C20D C21D 1.4041
C20D H20D 0.9500
C21D C22D 1.5139
C22D C23D 1.5531
C22D H22D 1.0000
C23D C24D 1.3975
C23D C28D 1.4555
C24D C25D 1.3702
C24D H24D 0.9500
C25D C26D 1.5106
C25D H25D 0.9500
C26D C27D 1.3257
C26D H26D 0.9500
C27D C28D 1.4142
C27D H27D 0.9500
N1D C9D 1.4600
C9D C10D 1.4334
C9D H9G 0.9900
C9D H9H 0.9900
C10D C11D 1.3887
C10D H10D 0.9500
C11D H11G 0.9500
C11D H11H 0.9500
N2D C12D 1.5028
C12D C13D 1.5093
C12D H12G 0.9900
C12D H12H 0.9900
C13D C14D 1.1633
C13D H13D 0.9500
C14D H14G 0.9500
C14D H14H 0.9500

loop_
_geom_torsion_atom_site_label_1
_geom_torsion_atom_site_label_2
_geom_torsion_atom_site_label_3
_geom_torsion_atom_site_label_4
_geom_torsion
O1A C1A C2A C3A -179(2)
N1A C1A C2A C3A 1(2)
O1A C1A C2A S1A 4(3)
N1A C1A C2A S1A -175.1(16)
C1A C2A C3A C4A 1(2)
S1A C2A C3A C4A 177(2)
C1A C2A C3A S2A 178.5(19)
S1A C2A C3A S2A -6(4)
C2A C3A C4A O2A -176(2)
S2A C3A C4A O2A 6(3)
C2A C3A C4A N1A -3(3)
S2A C3A C4A N1A 179.1(16)
O3A C5A C6A C7A -180(2)
N2A C5A C6A C7A -1(2)
O3A C5A C6A S1A -1(3)
N2A C5A C6A S1A 178.0(14)
C5A C6A C7A C8A -1(2)
S1A C6A C7A C8A -179.0(17)
C5A C6A C7A S2A 178.1(15)
S1A C6A C7A S2A 0(3)
C6A C7A C8A O4A -178(2)
S2A C7A C8A O4A 3(3)
C6A C7A C8A N2A 2(2)
S2A C7A C8A N2A -177.1(13)
N2A C12A C13A C14A 125(3)
O2A C4A N1A C1A 177(2)
C3A C4A N1A C1A 4(3)
O2A C4A N1A C9A -4(4)
C3A C4A N1A C9A -176.3(18)
O1A C1A N1A C4A 177(2)
C2A C1A N1A C4A -4(3)
O1A C1A N1A C9A -3(4)
C2A C1A N1A C9A 176.7(19)
O4A C8A N2A C12A 1(3)
C7A C8A N2A C12A -178.4(19)
O4A C8A N2A C5A 177(2)
C7A C8A N2A C5A -2(2)
C13A C12A N2A C8A 96(3)
C13A C12A N2A C5A -80(3)
O3A C5A N2A C8A -179(2)
C6A C5A N2A C8A 2(2)
O3A C5A N2A C12A -3(4)
C6A C5A N2A C12A 178(2)
C3A C2A S1A C6A 8(3)
C1A C2A S1A C6A -176.3(18)
C7A C6A S1A C2A -5(2)
C5A C6A S1A C2A 176.3(17)
C2A C3A S2A C7A -2(2)
C4A C3A S2A C7A 175.9(17)
C6A C7A S2A C3A 4.2(18)
C8A C7A S2A C3A -177.1(16)
C4A N1A C9A C10A 104(2)
C1A N1A C9A C10A -76(3)
N1A C9A C10A C11A 109(3)
C28A C15A C16A C21A -4(3)
Br1A C15A C16A C21A -179.9(17)
C28A C15A C16A C17A 177(2)
Br1A C15A C16A C17A 1(3)
C21A C16A C17A C18A 3(3)
C15A C16A C17A C18A -178(2)
C16A C17A C18A C19A -2(3)
C17A C18A C19A C20A 1(4)
C18A C19A C20A C21A -1(3)
C15A C16A C21A C22A 5(3)
C17A C16A C21A C22A -176(2)
C15A C16A C21A C20A 178(2)
C17A C16A C21A C20A -3(3)
C19A C20A C21A C22A 175(2)
C19A C20A C21A C16A 2(3)
C16A C21A C22A C23A -5(4)
C20A C21A C22A C23A -179(2)
C21A C22A C23A C24A -179(2)
C21A C22A C23A C28A 5(3)
C28A C23A C24A C25A 1(3)
C22A C23A C24A C25A -174(2)
C23A C24A C25A C26A -1(4)
C24A C25A C26A C27A -1(4)
C25A C26A C27A C28A 5(3)
C26A C27A C28A C15A 178(2)
C26A C27A C28A C23A -5(3)
C16A C15A C28A C27A -178(2)
Br1A C15A C28A C27A -3(3)
C16A C15A C28A C23A 4(3)
Br1A C15A C28A C23A -179.9(15)
C24A C23A C28A C27A 2(3)
C22A C23A C28A C27A 178(2)
C24A C23A C28A C15A 180(2)
C22A C23A C28A C15A -5(3)
O1B C1B C2B C22B -66.2
N1B C1B C2B C22B 121.8
O1B C1B C2B C3B 179.3
N1B C1B C2B C3B 7.3
O1B C1B C2B S1B 52.5
N1B C1B C2B S1B -119.5
C22B C2B C3B C15B -3.8
C1B C2B C3B C15B 110.6
S1B C2B C3B C15B -131.7
C22B C2B C3B C4B -124.1
C1B C2B C3B C4B -9.7
S1B C2B C3B C4B 108.0
C22B C2B C3B S2B 121.9
C1B C2B C3B S2B -123.7
S1B C2B C3B S2B -5.9
C15B C3B C4B O2B 66.0
C2B C3B C4B O2B -176.3
S2B C3B C4B O2B -53.3
C15B C3B C4B N1B -108.3
C2B C3B C4B N1B 9.4
S2B C3B C4B N1B 132.4
O3B C5B C6B C7B 177.0
N2B C5B C6B C7B -1.0
O3B C5B C6B S1B 1.9
N2B C5B C6B S1B -176.0
C5B C6B C7B C8B 2.8
S1B C6B C7B C8B 177.4
C5B C6B C7B S2B -179.3
S1B C6B C7B S2B -4.6
C6B C7B C8B O4B 178.7
S2B C7B C8B O4B 0.8
C6B C7B C8B N2B -3.6
S2B C7B C8B N2B 178.4
C4B C3B C15B C16B 58.6
C2B C3B C15B C16B -54.6
S2B C3B C15B C16B 175.3
C4B C3B C15B C28B 175.4
C2B C3B C15B C28B 62.3
S2B C3B C15B C28B -67.9
C4B C3B C15B Br1B -68.4
C2B C3B C15B Br1B 178.4
S2B C3B C15B Br1B 48.2
C3B C15B C16B C17B -113.1
C28B C15B C16B C17B 132.2
Br1B C15B C16B C17B 13.6
C3B C15B C16B C21B 60.2
C28B C15B C16B C21B -54.5
Br1B C15B C16B C21B -173.1
C21B C16B C17B C18B 2.7
C15B C16B C17B C18B 175.6
C16B C17B C18B C19B -8.0
C17B C18B C19B C20B 8.7
C18B C19B C20B C21B -4.3
C17B C16B C21B C20B 1.3
C15B C16B C21B C20B -172.6
C17B C16B C21B C22B 172.1
C15B C16B C21B C22B -1.8
C19B C20B C21B C16B -0.3
C19B C20B C21B C22B -170.4
C1B C2B C22B C21B -51.3
C3B C2B C22B C21B 59.3
S1B C2B C22B C21B -167.5
C1B C2B C22B C23B -166.9
C3B C2B C22B C23B -56.3
S1B C2B C22B C23B 76.9
C16B C21B C22B C2B -59.3
C20B C21B C22B C2B 111.5
C16B C21B C22B C23B 55.3
C20B C21B C22B C23B -134.0
C2B C22B C23B C24B -114.9
C21B C22B C23B C24B 130.9
C2B C22B C23B C28B 62.0
C21B C22B C23B C28B -52.2
C28B C23B C24B C25B -4.1
C22B C23B C24B C25B 172.6
C23B C24B C25B C26B 5.2
C24B C25B C26B C27B 1.0
C25B C26B C27B C28B -8.3
C26B C27B C28B C23B 9.2
C26B C27B C28B C15B -168.9
C24B C23B C28B C27B -3.3
C22B C23B C28B C27B 179.5
C24B C23B C28B C15B 175.2
C22B C23B C28B C15B -2.0
C3B C15B C28B C27B 118.1
C16B C15B C28B C27B -126.3
Br1B C15B C28B C27B -2.9
C3B C15B C28B C23B -60.0
C16B C15B C28B C23B 55.5
Br1B C15B C28B C23B 178.9
C7B C6B S1B C2B -36.8
C5B C6B S1B C2B 137.2
C22B C2B S1B C6B -89.0
C1B C2B S1B C6B 153.7
C3B C2B S1B C6B 38.0
C6B C7B S2B C3B 41.8
C8B C7B S2B C3B -140.5
C15B C3B S2B C7B 93.8
C4B C3B S2B C7B -144.3
C2B C3B S2B C7B -31.9
O1B C1B N1B C4B -171.2
C2B C1B N1B C4B -1.3
O1B C1B N1B C9B -0.1
C2B C1B N1B C9B 169.9
O2B C4B N1B C1B -179.2
C3B C4B N1B C1B -5.7
O2B C4B N1B C9B 10.9
C3B C4B N1B C9B -175.6
C1B N1B C9B C10B 98.3
C4B N1B C9B C10B -91.3
N1B C9B C10B C11B 116.9
O3B C5B N2B C8B -179.4
C6B C5B N2B C8B -1.4
O3B C5B N2B C12B 8.5
C6B C5B N2B C12B -173.5
O4B C8B N2B C5B -179.2
C7B C8B N2B C5B 3.0
O4B C8B N2B C12B -7.1
C7B C8B N2B C12B 175.1
C5B N2B C12B C13B -79.8
C8B N2B C12B C13B 109.0
N2B C12B C13B C14B 106.1
O1C C1C C2C C3C -179(2)
N1C C1C C2C C3C -2(2)
O1C C1C C2C S5C 1(3)
N1C C1C C2C S5C 177.7(14)
C1C C2C C3C C4C 5(2)
S5C C2C C3C C4C -174.8(17)
C1C C2C C3C S6C 177.8(17)
S5C C2C C3C S6C -2(3)
C2C C3C C4C O2C -179(2)
S6C C3C C4C O2C 7(3)
C2C C3C C4C N1C -6(2)
S6C C3C C4C N1C 180.0(14)
O3C C5C C6C C7C 179(2)
N2C C5C C6C C7C -3(2)
O3C C5C C6C S5C 3(3)
N2C C5C C6C S5C -179.0(17)
C5C C6C C7C C8C 4(2)
S5C C6C C7C C8C 178.7(19)
C5C C6C C7C S6C 178.0(19)
S5C C6C C7C S6C -7(4)
C6C C7C C8C O4C 179(2)
S6C C7C C8C O4C 4(3)
C6C C7C C8C N2C -3(2)
S6C C7C C8C N2C -178.2(16)
N2C C12C C13C C14C -126(3)
O1C C1C N1C C4C 176(2)
C2C C1C N1C C4C -2(2)
O1C C1C N1C C9C 0(3)
C2C C1C N1C C9C -177.1(16)
O2C C4C N1C C1C 179(2)
C3C C4C N1C C1C 5(2)
O2C C4C N1C C9C -7(3)
C3C C4C N1C C9C 179.4(18)
O3C C5C N2C C8C 179(2)
C6C C5C N2C C8C 1(2)
O3C C5C N2C C12C -1(4)
C6C C5C N2C C12C -178.4(18)
O4C C8C N2C C5C 178(2)
C7C C8C N2C C5C 1(2)
O4C C8C N2C C12C -2(3)
C7C C8C N2C C12C -179.4(18)
C13C C12C N2C C5C 81(3)
C13C C12C N2C C8C -99(2)
C7C C6C S5C C2C 8(2)
C5C C6C S5C C2C -177.9(18)
C3C C2C S5C C6C -4(2)
C1C C2C S5C C6C 176.7(17)
C2C C3C S6C C7C 4(2)
C4C C3C S6C C7C 176.3(17)
C6C C7C S6C C3C 0(2)
C8C C7C S6C C3C 174.1(17)
C1C N1C C9C C10C 90(2)
C4C N1C C9C C10C -85(2)
N1C C9C C10C C11C -120(3)
C28C C15C C16C C17C -177(2)
Br1C C15C C16C C17C 2(3)
C28C C15C C16C C21C -1(3)
Br1C C15C C16C C21C 178.2(16)
C15C C16C C17C C18C 176(2)
C21C C16C C17C C18C 0(3)
C16C C17C C18C C19C -1(4)
C17C C18C C19C C20C 1(4)
C18C C19C C20C C21C -2(4)
C19C C20C C21C C22C -179(2)
C19C C20C C21C C16C 1(3)
C17C C16C C21C C20C -1(3)
C15C C16C C21C C20C -177(2)
C17C C16C C21C C22C 180(2)
C15C C16C C21C C22C 4(3)
C20C C21C C22C C23C 177(2)
C16C C21C C22C C23C -3(3)
C21C C22C C23C C28C 0(4)
C21C C22C C23C C24C -177(2)
C22C C23C C24C C25C -179(2)
C28C C23C C24C C25C 4(4)
C23C C24C C25C C26C -1(4)
C24C C25C C26C C27C -1(4)
C25C C26C C27C C28C 1(4)
C16C C15C C28C C23C -2(4)
Br1C C15C C28C C23C 178.5(17)
C16C C15C C28C C27C -178(2)
Br1C C15C C28C C27C 3(3)
C22C C23C C28C C15C 3(4)
C24C C23C C28C C15C 180(2)
C22C C23C C28C C27C 179(2)
C24C C23C C28C C27C -5(4)
C26C C27C C28C C15C 178(3)
C26C C27C C28C C23C 3(4)
O1D C1D C2D C22D 50.2
N1D C1D C2D C22D -123.6
O1D C1D C2D C3D 164.7
N1D C1D C2D C3D -9.1
O1D C1D C2D S5D -68.8
N1D C1D C2D S5D 117.4
C22D C2D C3D C15D 4.2
C1D C2D C3D C15D -110.7
S5D C2D C3D C15D 131.2
C22D C2D C3D C4D 124.8
C1D C2D C3D C4D 9.9
S5D C2D C3D C4D -108.2
C22D C2D C3D S6D -120.5
C1D C2D C3D S6D 124.6
S5D C2D C3D S6D 6.5
C15D C3D C4D O2D -64.7
C2D C3D C4D O2D 177.4
S6D C3D C4D O2D 53.8
C15D C3D C4D N1D 109.8
C2D C3D C4D N1D -8.1
S6D C3D C4D N1D -131.8
O3D C5D C6D C7D 177.6
N2D C5D C6D C7D 3.4
O3D C5D C6D S5D -7.7
N2D C5D C6D S5D 178.1
C5D C6D C7D C8D -0.8
S5D C6D C7D C8D -175.1
C5D C6D C7D S6D 178.0
S5D C6D C7D S6D 3.8
C6D C7D C8D O4D 178.8
S6D C7D C8D O4D -0.1
C6D C7D C8D N2D -2.0
S6D C7D C8D N2D 179.1
C4D C3D C15D C16D -59.4
C2D C3D C15D C16D 54.1
S6D C3D C15D C16D -175.9
C4D C3D C15D C28D -176.4
C2D C3D C15D C28D -62.9
S6D C3D C15D C28D 67.1
C4D C3D C15D Br1D 68.4
C2D C3D C15D Br1D -178.2
S6D C3D C15D Br1D -48.2
C3D C15D C16D C17D 112.4
C28D C15D C16D C17D -133.0
Br1D C15D C16D C17D -13.7
C3D C15D C16D C21D -59.8
C28D C15D C16D C21D 54.8
Br1D C15D C16D C21D 174.1
C21D C16D C17D C18D 2.6
C15D C16D C17D C18D -169.2
C16D C17D C18D C19D -4.1
C17D C18D C19D C20D 1.7
C18D C19D C20D C21D 2.0
C17D C16D C21D C20D 1.0
C15D C16D C21D C20D 174.0
C17D C16D C21D C22D -171.3
C15D C16D C21D C22D 1.7
C19D C20D C21D C16D -3.5
C19D C20D C21D C22D 168.2
C1D C2D C22D C21D 51.3
C3D C2D C22D C21D -59.3
S5D C2D C22D C21D 168.5
C1D C2D C22D C23D 166.9
C3D C2D C22D C23D 56.3
S5D C2D C22D C23D -75.9
C16D C21D C22D C2D 59.2
C20D C21D C22D C2D -113.1
C16D C21D C22D C23D -55.3
C20D C21D C22D C23D 132.4
C2D C22D C23D C24D 112.8
C21D C22D C23D C24D -132.7
C2D C22D C23D C28D -62.1
C21D C22D C23D C28D 52.4
C28D C23D C24D C25D 1.5
C22D C23D C24D C25D -173.0
C23D C24D C25D C26D -7.9
C24D C25D C26D C27D 14.7
C25D C26D C27D C28D -15.0
C26D C27D C28D C23D 6.8
C26D C27D C28D C15D 178.6
C24D C23D C28D C27D -0.1
C22D C23D C28D C27D 175.3
C24D C23D C28D C15D -173.6
C22D C23D C28D C15D 1.7
C3D C15D C28D C27D -111.5
C16D C15D C28D C27D 132.4
Br1D C15D C28D C27D 7.8
C3D C15D C28D C23D 60.5
C16D C15D C28D C23D -55.5
Br1D C15D C28D C23D 179.9
C7D C6D S5D C2D 38.1
C5D C6D S5D C2D -135.4
C22D C2D S5D C6D 87.2
C1D C2D S5D C6D -154.6
C3D C2D S5D C6D -39.0
C6D C7D S6D C3D -41.6
C8D C7D S6D C3D 137.1
C15D C3D S6D C7D -93.4
C4D C3D S6D C7D 144.8
C2D C3D S6D C7D 31.9
O1D C1D N1D C4D -168.0
C2D C1D N1D C4D 4.3
O1D C1D N1D C9D 24.1
C2D C1D N1D C9D -163.6
O2D C4D N1D C1D 176.4
C3D C4D N1D C1D 2.9
O2D C4D N1D C9D -17.3
C3D C4D N1D C9D 169.2
C1D N1D C9D C10D -90.2
C4D N1D C9D C10D 102.9
N1D C9D C10D C11D -125.6
O4D C8D N2D C5D -176.3
C7D C8D N2D C5D 4.5
O4D C8D N2D C12D 8.1
C7D C8D N2D C12D -171.2
O3D C5D N2D C8D -179.1
C6D C5D N2D C8D -4.9
O3D C5D N2D C12D -3.5
C6D C5D N2D C12D 170.7
C8D N2D C12D C13D -101.8
C5D N2D C12D C13D 83.1
N2D C12D C13D C14D -133.7
